data_7106747
loop_
_publ_author_name
'Sergio Sanz'
'Kerry Ferreira'
'Ruaraidh McIntosh'
'Scott Dalgarno'
'Euan Brechin'

_publ_section_title
;
 Calixarene-supported FeIII2LnIII2 clusters
;
_journal_name_full Chem.Commun.
_journal_page_first 9042
_journal_paper_doi 10.1039/c1cc13055b
_journal_volume 47
_journal_year 2011
_chemical_formula_sum 'C110 H157 Cl Fe2 N8 O18 Tb2'
_chemical_formula_weight 2344.43
_chemical_name_common S117
_chemical_name_systematic
;
?
;
_space_group_IT_number 62
_symmetry_cell_setting orthorhombic
_symmetry_space_group_name_Hall '-P 2ac 2n'
_symmetry_space_group_name_H-M 'P n m a'
_atom_sites_solution_hydrogens geom
_atom_sites_solution_primary direct
_atom_sites_solution_secondary difmap
_audit_creation_method SHELXL-97
_cell_angle_alpha 90.00
_cell_angle_beta 90.00
_cell_angle_gamma 90.00
_cell_formula_units_Z 4
_cell_length_a 19.5960(9)
_cell_length_b 38.5567(17)
_cell_length_c 15.7077(7)
_cell_measurement_reflns_used 9368
_cell_measurement_temperature 100(2)
_cell_measurement_theta_max 27.08
_cell_measurement_theta_min 2.45
_cell_volume 11868.1(9)
_computing_cell_refinement 'SAINT (Bruker, 1998)'
_computing_data_collection 'Apex II'
_computing_data_reduction 'SAINT (Bruker, 1998)'
_computing_molecular_graphics 'XSeed (Barbour, 2001)'
_computing_publication_material 'local program'
_computing_structure_refinement 'SHELXL-97 (Sheldrick, 1997)'
_computing_structure_solution 'SHELXS-97 (Sheldrick, 1990)'
_diffrn_ambient_temperature 100(2)
_diffrn_measured_fraction_theta_full 0.995
_diffrn_measured_fraction_theta_max 0.995
_diffrn_measurement_device_type 'Bruker X8 Apex II CCD Diffractometer'
_diffrn_measurement_method '\f and \w scans'
_diffrn_radiation_monochromator graphite
_diffrn_radiation_source 'fine-focus sealed tube'
_diffrn_radiation_type MoK\a
_diffrn_radiation_wavelength 0.71073
_diffrn_reflns_av_R_equivalents 0.0446
_diffrn_reflns_av_sigmaI/netI 0.0213
_diffrn_reflns_limit_h_max 25
_diffrn_reflns_limit_h_min -24
_diffrn_reflns_limit_k_max 49
_diffrn_reflns_limit_k_min -49
_diffrn_reflns_limit_l_max 20
_diffrn_reflns_limit_l_min -20
_diffrn_reflns_number 246749
_diffrn_reflns_theta_full 27.18
_diffrn_reflns_theta_max 27.18
_diffrn_reflns_theta_min 1.06
_exptl_absorpt_coefficient_mu 1.502
_exptl_absorpt_correction_T_max 0.7532
_exptl_absorpt_correction_T_min 0.6215
_exptl_absorpt_correction_type multi-scan
_exptl_absorpt_process_details Bruker-SADABS
_exptl_crystal_colour Black
_exptl_crystal_density_diffrn 1.312
_exptl_crystal_density_method 'not measured'
_exptl_crystal_description Block
_exptl_crystal_F_000 4864
_exptl_crystal_size_max 0.35
_exptl_crystal_size_mid 0.30
_exptl_crystal_size_min 0.20
_refine_diff_density_max 1.526
_refine_diff_density_min -1.234
_refine_diff_density_rms 0.226
_refine_ls_extinction_method none
_refine_ls_goodness_of_fit_ref 1.224
_refine_ls_hydrogen_treatment constr
_refine_ls_matrix_type full
_refine_ls_number_parameters 672
_refine_ls_number_reflns 13352
_refine_ls_number_restraints 0
_refine_ls_restrained_S_all 1.224
_refine_ls_R_factor_all 0.0497
_refine_ls_R_factor_gt 0.0414
_refine_ls_shift/su_max 0.008
_refine_ls_shift/su_mean 0.000
_refine_ls_structure_factor_coef Fsqd
_refine_ls_weighting_details 'calc w=1/[\s^2^(Fo^2^)+(0.0426P)^2^+0.0000P] where P=(Fo^2^+2Fc^2^)/3'
_refine_ls_weighting_scheme calc
_refine_ls_wR_factor_gt 0.1192
_refine_ls_wR_factor_ref 0.1233
_reflns_number_gt 11535
_reflns_number_total 13352
_reflns_threshold_expression >2sigma(I)
_cod_data_source_file c1cc13055b.txt
_cod_data_source_block S117
_cod_original_sg_symbol_H-M Pnma
_cod_database_code 7106747

loop_
_symmetry_equiv_pos_as_xyz
'x, y, z'
'-x+1/2, -y, z+1/2'
'x+1/2, -y+1/2, -z+1/2'
'-x, y+1/2, -z'
'-x, -y, -z'
'x-1/2, y, -z-1/2'
'-x-1/2, y-1/2, z-1/2'
'x, -y-1/2, z'

loop_
_atom_site_label
_atom_site_type_symbol
_atom_site_fract_x
_atom_site_fract_y
_atom_site_fract_z
_atom_site_U_iso_or_equiv
_atom_site_adp_type
_atom_site_occupancy
_atom_site_symmetry_multiplicity
_atom_site_calc_flag
_atom_site_refinement_flags
_atom_site_disorder_assembly
_atom_site_disorder_group
Tb1 Tb 0.291191(12) 0.2500 0.343532(16) 0.01546(7) Uani 1 2 d S . .
Fe1 Fe 0.29864(3) 0.203964(12) 0.52857(3) 0.01509(11) Uani 1 1 d . . .
O1 O 0.27782(18) 0.2500 0.5035(2) 0.0200(8) Uani 1 2 d S . .
O12 O 0.19736(12) 0.19326(6) 0.52953(16) 0.0169(5) Uani 1 1 d . . .
N1 N 0.3338(3) 0.03079(13) 0.5924(4) 0.0600(14) Uani 1 1 d . . .
C1 C 0.15687(18) 0.14244(9) 0.4558(2) 0.0171(7) Uani 1 1 d . . .
Tb2 Tb 0.150751(12) 0.2500 0.519797(17) 0.01805(8) Uani 1 2 d S . .
Cl2 Cl 0.54515(7) 0.2500 0.25968(10) 0.0333(3) Uani 1 2 d S . .
O2 O 0.29531(13) 0.19880(6) 0.65108(16) 0.0192(5) Uani 1 1 d . . .
N2 N 0.0607(2) 0.08697(11) 0.2388(3) 0.0397(9) Uani 1 1 d . . .
C2 C 0.13053(18) 0.10907(9) 0.4588(2) 0.0172(7) Uani 1 1 d . . .
H2 H 0.1207 0.0975 0.4068 0.021 Uiso 1 1 calc R . .
O3 O 0.39680(13) 0.19930(6) 0.52644(16) 0.0203(5) Uani 1 1 d . . .
N3 N 0.1958(2) 0.17704(10) 0.1477(2) 0.0341(9) Uani 1 1 d . . .
C3 C 0.11789(18) 0.09178(9) 0.5358(2) 0.0188(7) Uani 1 1 d . . .
O4 O 0.30079(12) 0.19366(6) 0.40207(16) 0.0164(5) Uani 1 1 d . . .
N4 N -0.01045(17) 0.17064(9) 0.4397(3) 0.0307(8) Uani 1 1 d . . .
C4 C 0.13111(18) 0.11000(9) 0.6104(2) 0.0176(7) Uani 1 1 d . . .
H4 H 0.1224 0.0990 0.6635 0.021 Uiso 1 1 calc R . .
O5 O 0.25783(14) 0.21251(7) 0.23138(17) 0.0236(6) Uani 1 1 d . . .
C5 C 0.15669(18) 0.14380(9) 0.6104(2) 0.0173(7) Uani 1 1 d . . .
O6 O 0.06171(14) 0.21232(7) 0.4825(2) 0.0324(7) Uani 1 1 d . . .
C6 C 0.17077(18) 0.16040(9) 0.5319(2) 0.0163(7) Uani 1 1 d . . .
O7 O 0.0694(2) 0.2500 0.6380(3) 0.0425(12) Uani 1 2 d S . .
C7 C 0.17307(19) 0.16120(9) 0.6952(2) 0.0187(7) Uani 1 1 d . . .
H7A H 0.1702 0.1867 0.6886 0.022 Uiso 1 1 calc R . .
H7B H 0.1390 0.1541 0.7383 0.022 Uiso 1 1 calc R . .
O8 O 0.3855(2) 0.2500 0.2439(3) 0.0357(10) Uani 1 2 d S . .
C8 C 0.24391(19) 0.15134(9) 0.7255(2) 0.0181(7) Uani 1 1 d . . .
O9 O 0.17827(18) 0.2500 0.3778(2) 0.0198(8) Uani 1 2 d S . .
C9 C 0.25227(19) 0.12124(10) 0.7747(2) 0.0213(8) Uani 1 1 d . . .
H9 H 0.2129 0.1087 0.7922 0.026 Uiso 1 1 calc R . .
O10 O 0.40365(18) 0.2500 0.4118(2) 0.0191(7) Uani 1 2 d S . .
C10 C 0.3166(2) 0.10907(10) 0.7988(2) 0.0218(8) Uani 1 1 d . . .
O11 O 0.2044(2) 0.2500 0.6632(3) 0.0243(8) Uani 1 2 d S . .
C11 C 0.3725(2) 0.12887(10) 0.7751(2) 0.0224(8) Uani 1 1 d . . .
H11 H 0.4166 0.1217 0.7930 0.027 Uiso 1 1 calc R . .
C12 C 0.36668(19) 0.15890(9) 0.7259(2) 0.0190(7) Uani 1 1 d . . .
C13 C 0.30191(19) 0.17004(9) 0.7004(2) 0.0189(7) Uani 1 1 d . . .
C14 C 0.43113(19) 0.17678(10) 0.6946(2) 0.0205(7) Uani 1 1 d . . .
H14A H 0.4214 0.2015 0.6824 0.025 Uiso 1 1 calc R . .
H14B H 0.4668 0.1757 0.7391 0.025 Uiso 1 1 calc R . .
C15 C 0.45625(18) 0.15893(9) 0.6143(2) 0.0195(7) Uani 1 1 d . . .
C16 C 0.49575(19) 0.12871(9) 0.6208(2) 0.0208(7) Uani 1 1 d . . .
H16 H 0.5095 0.1210 0.6757 0.025 Uiso 1 1 calc R . .
C17 C 0.51547(18) 0.10964(9) 0.5499(2) 0.0197(7) Uani 1 1 d . . .
C18 C 0.49633(18) 0.12268(9) 0.4699(2) 0.0185(7) Uani 1 1 d . . .
H18 H 0.5102 0.1105 0.4203 0.022 Uiso 1 1 calc R . .
C19 C 0.45788(18) 0.15273(9) 0.4606(2) 0.0174(7) Uani 1 1 d . . .
C20 C 0.43670(18) 0.17088(9) 0.5336(2) 0.0177(7) Uani 1 1 d . . .
C21 C 0.43619(17) 0.16390(9) 0.3718(2) 0.0170(7) Uani 1 1 d . . .
H21A H 0.4720 0.1574 0.3303 0.020 Uiso 1 1 calc R . .
H21B H 0.4308 0.1894 0.3702 0.020 Uiso 1 1 calc R . .
C22 C 0.36905(18) 0.14675(9) 0.3467(2) 0.0152(7) Uani 1 1 d . . .
C23 C 0.37136(18) 0.11414(9) 0.3085(2) 0.0163(7) Uani 1 1 d . . .
H23 H 0.4146 0.1041 0.2968 0.020 Uiso 1 1 calc R . .
C24 C 0.31266(19) 0.09578(9) 0.2867(2) 0.0178(7) Uani 1 1 d . . .
C25 C 0.25007(18) 0.11112(9) 0.3053(2) 0.0160(7) Uani 1 1 d . . .
H25 H 0.2093 0.0992 0.2908 0.019 Uiso 1 1 calc R . .
C26 C 0.24557(18) 0.14365(9) 0.3447(2) 0.0152(7) Uani 1 1 d . . .
C27 C 0.30546(18) 0.16168(9) 0.3647(2) 0.0161(7) Uani 1 1 d . . .
C28 C 0.17626(17) 0.15763(9) 0.3701(2) 0.0155(7) Uani 1 1 d . . .
H28A H 0.1418 0.1511 0.3269 0.019 Uiso 1 1 calc R . .
H28B H 0.1779 0.1832 0.3738 0.019 Uiso 1 1 calc R . .
C29 C 0.0918(2) 0.05419(9) 0.5332(2) 0.0205(8) Uani 1 1 d . . .
C30 C 0.1454(2) 0.03112(11) 0.4893(3) 0.0319(10) Uani 1 1 d . . .
H30A H 0.1526 0.0392 0.4308 0.048 Uiso 1 1 calc R . .
H30B H 0.1293 0.0071 0.4883 0.048 Uiso 1 1 calc R . .
H30C H 0.1886 0.0324 0.5207 0.048 Uiso 1 1 calc R . .
C31 C 0.0798(2) 0.03972(10) 0.6227(3) 0.0249(8) Uani 1 1 d . . .
H31A H 0.1230 0.0394 0.6541 0.037 Uiso 1 1 calc R . .
H31B H 0.0617 0.0161 0.6186 0.037 Uiso 1 1 calc R . .
H31C H 0.0469 0.0544 0.6528 0.037 Uiso 1 1 calc R . .
C32 C 0.0252(2) 0.05255(11) 0.4818(3) 0.0295(9) Uani 1 1 d . . .
H32A H -0.0093 0.0673 0.5089 0.044 Uiso 1 1 calc R . .
H32B H 0.0087 0.0286 0.4800 0.044 Uiso 1 1 calc R . .
H32C H 0.0336 0.0608 0.4237 0.044 Uiso 1 1 calc R . .
C33 C 0.3243(2) 0.07540(10) 0.8503(2) 0.0244(8) Uani 1 1 d . . .
C34 C 0.3950(3) 0.05901(13) 0.8344(3) 0.0426(12) Uani 1 1 d . . .
H34A H 0.4305 0.0740 0.8586 0.064 Uiso 1 1 calc R . .
H34B H 0.4025 0.0565 0.7731 0.064 Uiso 1 1 calc R . .
H34C H 0.3970 0.0361 0.8616 0.064 Uiso 1 1 calc R . .
C35 C 0.3186(3) 0.08391(13) 0.9452(3) 0.0378(11) Uani 1 1 d . . .
H35A H 0.2735 0.0938 0.9570 0.057 Uiso 1 1 calc R . .
H35B H 0.3539 0.1007 0.9607 0.057 Uiso 1 1 calc R . .
H35C H 0.3248 0.0627 0.9786 0.057 Uiso 1 1 calc R . .
C36 C 0.2702(2) 0.04863(11) 0.8264(3) 0.0325(10) Uani 1 1 d . . .
H36A H 0.2776 0.0274 0.8593 0.049 Uiso 1 1 calc R . .
H36B H 0.2735 0.0434 0.7655 0.049 Uiso 1 1 calc R . .
H36C H 0.2248 0.0579 0.8391 0.049 Uiso 1 1 calc R . .
C37 C 0.55628(19) 0.07575(10) 0.5552(3) 0.0225(8) Uani 1 1 d . . .
C38 C 0.5168(2) 0.04664(10) 0.5106(3) 0.0329(10) Uani 1 1 d . . .
H38A H 0.4723 0.0437 0.5381 0.049 Uiso 1 1 calc R . .
H38B H 0.5427 0.0250 0.5146 0.049 Uiso 1 1 calc R . .
H38C H 0.5101 0.0527 0.4506 0.049 Uiso 1 1 calc R . .
C39 C 0.6250(2) 0.08060(11) 0.5101(3) 0.0314(9) Uani 1 1 d . . .
H39A H 0.6171 0.0870 0.4505 0.047 Uiso 1 1 calc R . .
H39B H 0.6509 0.0589 0.5125 0.047 Uiso 1 1 calc R . .
H39C H 0.6509 0.0990 0.5383 0.047 Uiso 1 1 calc R . .
C40 C 0.5686(2) 0.06469(12) 0.6471(3) 0.0329(10) Uani 1 1 d . . .
H40A H 0.5946 0.0828 0.6767 0.049 Uiso 1 1 calc R . .
H40B H 0.5945 0.0429 0.6479 0.049 Uiso 1 1 calc R . .
H40C H 0.5247 0.0613 0.6758 0.049 Uiso 1 1 calc R . .
C41 C 0.31912(19) 0.05967(9) 0.2459(2) 0.0206(7) Uani 1 1 d . . .
C42 C 0.3487(2) 0.03436(10) 0.3119(3) 0.0321(10) Uani 1 1 d . . .
H42A H 0.3931 0.0429 0.3315 0.048 Uiso 1 1 calc R . .
H42B H 0.3545 0.0115 0.2858 0.048 Uiso 1 1 calc R . .
H42C H 0.3175 0.0326 0.3604 0.048 Uiso 1 1 calc R . .
C43 C 0.2500(2) 0.04533(10) 0.2164(3) 0.0338(10) Uani 1 1 d . . .
H43A H 0.2191 0.0437 0.2652 0.051 Uiso 1 1 calc R . .
H43B H 0.2565 0.0222 0.1916 0.051 Uiso 1 1 calc R . .
H43C H 0.2304 0.0609 0.1735 0.051 Uiso 1 1 calc R . .
C44 C 0.3670(2) 0.06155(11) 0.1687(3) 0.0322(10) Uani 1 1 d . . .
H44A H 0.3499 0.0789 0.1285 0.048 Uiso 1 1 calc R . .
H44B H 0.3687 0.0389 0.1407 0.048 Uiso 1 1 calc R . .
H44C H 0.4129 0.0681 0.1877 0.048 Uiso 1 1 calc R . .
C45 C 0.3173(2) 0.09461(11) 0.5438(3) 0.0306(9) Uani 1 1 d . . .
H45A H 0.3495 0.0998 0.4979 0.046 Uiso 1 1 calc R . .
H45B H 0.3257 0.1102 0.5919 0.046 Uiso 1 1 calc R . .
H45C H 0.2705 0.0979 0.5232 0.046 Uiso 1 1 calc R . .
C46 C 0.3261(2) 0.05891(12) 0.5711(3) 0.0343(10) Uani 1 1 d . . .
C47 C 0.0613(3) 0.02068(13) 0.2189(4) 0.0517(14) Uani 1 1 d . . .
H47A H 0.0977 0.0140 0.1793 0.078 Uiso 1 1 calc R . .
H47B H 0.0171 0.0132 0.1961 0.078 Uiso 1 1 calc R . .
H47C H 0.0691 0.0095 0.2741 0.078 Uiso 1 1 calc R . .
C48 C 0.0613(2) 0.05804(13) 0.2297(3) 0.0329(10) Uani 1 1 d . . .
C49 C 0.2030(2) 0.20297(11) 0.2028(3) 0.0290(9) Uani 1 1 d . . .
H49 H 0.1630 0.2148 0.2210 0.035 Uiso 1 1 calc R . .
C50 C 0.2528(3) 0.15729(14) 0.1173(3) 0.0441(12) Uani 1 1 d . . .
H50A H 0.2614 0.1631 0.0575 0.066 Uiso 1 1 calc R . .
H50B H 0.2426 0.1325 0.1223 0.066 Uiso 1 1 calc R . .
H50C H 0.2933 0.1628 0.1513 0.066 Uiso 1 1 calc R . .
C51 C 0.1278(3) 0.16688(17) 0.1203(4) 0.0570(15) Uani 1 1 d . . .
H51A H 0.1179 0.1434 0.1408 0.086 Uiso 1 1 calc R . .
H51B H 0.1256 0.1672 0.0579 0.086 Uiso 1 1 calc R . .
H51C H 0.0942 0.1831 0.1435 0.086 Uiso 1 1 calc R . .
C52 C 0.0323(2) 0.19708(11) 0.4267(3) 0.0301(9) Uani 1 1 d . . .
H52 H 0.0399 0.2043 0.3697 0.036 Uiso 1 1 calc R . .
C53 C -0.0226(3) 0.15757(13) 0.5233(4) 0.0451(13) Uani 1 1 d . . .
H53A H -0.0095 0.1331 0.5258 0.068 Uiso 1 1 calc R . .
H53B H -0.0711 0.1599 0.5372 0.068 Uiso 1 1 calc R . .
H53C H 0.0046 0.1708 0.5645 0.068 Uiso 1 1 calc R . .
C54 C -0.0403(3) 0.15263(19) 0.3689(4) 0.0681(19) Uani 1 1 d . . .
H54A H -0.0295 0.1650 0.3160 0.102 Uiso 1 1 calc R . .
H54B H -0.0899 0.1516 0.3761 0.102 Uiso 1 1 calc R . .
H54C H -0.0219 0.1290 0.3661 0.102 Uiso 1 1 calc R . .
C55 C -0.0034(4) 0.2500 0.6382(6) 0.060(2) Uani 1 2 d S . .
H55A H -0.0200 0.2337 0.6814 0.090 Uiso 0.50 1 calc PR . .
H55B H -0.0201 0.2429 0.5820 0.090 Uiso 0.50 1 calc PR . .
H55C H -0.0200 0.2734 0.6512 0.090 Uiso 0.50 1 calc PR . .
C56 C 0.3850(4) 0.2500 0.1538(5) 0.0484(19) Uani 1 2 d S . .
H56A H 0.3811 0.2261 0.1330 0.073 Uiso 0.50 1 calc PR . .
H56B H 0.4275 0.2603 0.1326 0.073 Uiso 0.50 1 calc PR . .
H56C H 0.3461 0.2636 0.1333 0.073 Uiso 0.50 1 calc PR . .

loop_
_atom_site_aniso_label
_atom_site_aniso_U_11
_atom_site_aniso_U_22
_atom_site_aniso_U_33
_atom_site_aniso_U_23
_atom_site_aniso_U_13
_atom_site_aniso_U_12
Tb1 0.01527(12) 0.00890(11) 0.02220(13) 0.000 -0.00092(9) 0.000
Fe1 0.0181(2) 0.0069(2) 0.0202(3) -0.00006(18) -0.0008(2) 0.00044(18)
O1 0.0162(17) 0.0182(18) 0.0256(19) 0.000 0.0030(15) 0.000
O12 0.0173(12) 0.0108(11) 0.0226(13) 0.0000(10) 0.0000(10) -0.0050(9)
N1 0.055(3) 0.043(3) 0.082(4) 0.026(3) 0.004(3) 0.005(2)
C1 0.0161(16) 0.0117(16) 0.0233(18) -0.0009(14) -0.0016(14) 0.0018(13)
Tb2 0.01761(13) 0.00890(12) 0.02764(15) 0.000 0.00241(10) 0.000
Cl2 0.0232(7) 0.0403(8) 0.0362(8) 0.000 0.0010(6) 0.000
O2 0.0235(13) 0.0131(12) 0.0211(13) 0.0007(10) 0.0000(10) 0.0000(10)
N2 0.041(2) 0.040(2) 0.038(2) -0.0026(18) -0.0066(18) 0.0042(18)
C2 0.0159(16) 0.0137(16) 0.0221(18) -0.0016(14) -0.0010(14) -0.0006(13)
O3 0.0221(13) 0.0156(12) 0.0230(13) -0.0005(10) -0.0014(11) 0.0009(10)
N3 0.037(2) 0.0274(19) 0.038(2) -0.0076(16) -0.0055(17) -0.0046(16)
C3 0.0177(17) 0.0102(16) 0.028(2) 0.0011(14) 0.0012(14) 0.0005(13)
O4 0.0204(12) 0.0080(11) 0.0207(13) -0.0017(9) -0.0020(10) 0.0013(9)
N4 0.0214(16) 0.0259(18) 0.045(2) -0.0059(16) -0.0045(16) -0.0026(14)
C4 0.0153(16) 0.0142(16) 0.0234(18) 0.0028(14) 0.0026(14) -0.0015(13)
O5 0.0258(14) 0.0170(12) 0.0278(15) -0.0007(11) -0.0025(12) -0.0048(11)
C5 0.0166(17) 0.0116(15) 0.0237(18) -0.0004(14) -0.0006(14) -0.0001(13)
O6 0.0200(14) 0.0181(14) 0.059(2) -0.0062(14) -0.0035(14) -0.0020(11)
C6 0.0162(16) 0.0080(15) 0.0248(19) 0.0006(13) 0.0006(14) 0.0020(13)
O7 0.027(2) 0.059(3) 0.041(3) 0.000 0.008(2) 0.000
C7 0.0229(18) 0.0148(16) 0.0185(18) -0.0013(14) 0.0022(15) -0.0030(14)
O8 0.024(2) 0.051(3) 0.032(2) 0.000 0.0037(18) 0.000
C8 0.0235(18) 0.0139(16) 0.0169(17) -0.0029(13) -0.0014(14) 0.0008(14)
O9 0.0207(18) 0.0074(15) 0.031(2) 0.000 0.0010(16) 0.000
C9 0.0224(18) 0.0194(18) 0.0219(18) 0.0004(15) -0.0003(15) -0.0035(14)
O10 0.0142(16) 0.0171(17) 0.0259(19) 0.000 -0.0028(15) 0.000
C10 0.028(2) 0.0184(18) 0.0187(18) 0.0013(15) -0.0007(15) 0.0008(15)
O11 0.029(2) 0.0136(18) 0.030(2) 0.000 0.0015(16) 0.000
C11 0.0226(18) 0.0242(19) 0.0205(18) -0.0007(15) -0.0057(15) 0.0025(15)
C12 0.0236(18) 0.0187(17) 0.0146(17) -0.0049(14) -0.0017(14) -0.0017(14)
C13 0.0295(19) 0.0109(16) 0.0162(17) -0.0031(13) -0.0019(15) 0.0005(14)
C14 0.0219(18) 0.0183(17) 0.0211(18) -0.0033(15) -0.0059(15) -0.0011(14)
C15 0.0171(17) 0.0173(17) 0.0240(19) -0.0005(15) -0.0024(15) -0.0024(14)
C16 0.0219(18) 0.0179(17) 0.0226(19) 0.0028(15) -0.0032(15) -0.0015(14)
C17 0.0163(17) 0.0157(17) 0.0269(19) 0.0010(15) -0.0040(15) -0.0004(14)
C18 0.0168(17) 0.0141(16) 0.0247(19) -0.0005(14) -0.0029(14) -0.0016(13)
C19 0.0141(16) 0.0137(16) 0.0244(19) 0.0019(14) -0.0012(14) -0.0039(13)
C20 0.0164(16) 0.0134(16) 0.0234(19) -0.0009(14) -0.0017(14) -0.0021(13)
C21 0.0141(16) 0.0162(16) 0.0208(18) 0.0001(14) -0.0004(14) 0.0020(13)
C22 0.0174(16) 0.0112(15) 0.0170(17) 0.0033(13) -0.0022(13) -0.0014(13)
C23 0.0181(16) 0.0129(16) 0.0180(17) 0.0005(13) -0.0006(14) 0.0034(13)
C24 0.0234(18) 0.0106(15) 0.0192(17) 0.0000(13) -0.0005(14) 0.0016(13)
C25 0.0164(16) 0.0133(16) 0.0182(17) 0.0016(13) -0.0021(13) -0.0015(13)
C26 0.0166(17) 0.0100(15) 0.0190(17) 0.0032(13) -0.0021(13) 0.0028(12)
C27 0.0220(18) 0.0088(15) 0.0175(17) 0.0016(13) -0.0005(14) 0.0021(13)
C28 0.0158(16) 0.0114(15) 0.0193(17) 0.0017(13) -0.0031(14) 0.0005(13)
C29 0.0240(19) 0.0135(16) 0.0242(19) 0.0011(14) -0.0010(15) -0.0033(14)
C30 0.040(2) 0.0144(18) 0.041(3) -0.0043(17) 0.008(2) -0.0022(17)
C31 0.030(2) 0.0151(17) 0.030(2) 0.0040(15) -0.0007(17) -0.0036(15)
C32 0.032(2) 0.023(2) 0.033(2) 0.0048(17) -0.0074(18) -0.0132(17)
C33 0.027(2) 0.0216(19) 0.025(2) 0.0075(16) -0.0026(16) 0.0012(16)
C34 0.038(3) 0.037(3) 0.053(3) 0.023(2) 0.006(2) 0.013(2)
C35 0.049(3) 0.037(3) 0.028(2) 0.009(2) -0.004(2) -0.004(2)
C36 0.040(2) 0.021(2) 0.037(2) 0.0089(18) -0.005(2) -0.0027(18)
C37 0.0219(18) 0.0186(18) 0.027(2) 0.0027(15) -0.0023(15) 0.0037(14)
C38 0.035(2) 0.0157(19) 0.048(3) -0.0010(18) -0.005(2) 0.0026(17)
C39 0.024(2) 0.028(2) 0.042(3) 0.0048(19) 0.0016(18) 0.0096(17)
C40 0.036(2) 0.029(2) 0.033(2) 0.0077(18) -0.0033(19) 0.0132(19)
C41 0.0235(18) 0.0142(16) 0.0239(19) -0.0049(15) -0.0037(15) 0.0016(14)
C42 0.044(3) 0.0172(19) 0.035(2) -0.0019(17) -0.005(2) 0.0053(17)
C43 0.032(2) 0.0177(19) 0.052(3) -0.0131(19) -0.009(2) 0.0019(16)
C44 0.044(3) 0.023(2) 0.029(2) -0.0101(17) 0.0065(19) 0.0005(18)
C45 0.031(2) 0.027(2) 0.034(2) -0.0013(18) 0.0021(18) 0.0009(17)
C46 0.032(2) 0.035(2) 0.036(2) 0.006(2) 0.0007(19) -0.0005(19)
C47 0.056(3) 0.035(3) 0.064(4) -0.002(3) -0.002(3) 0.007(2)
C48 0.029(2) 0.040(3) 0.029(2) 0.0018(19) -0.0042(18) 0.0056(19)
C49 0.030(2) 0.024(2) 0.033(2) -0.0005(17) -0.0023(18) 0.0029(16)
C50 0.048(3) 0.043(3) 0.042(3) -0.007(2) -0.001(2) 0.002(2)
C51 0.044(3) 0.066(4) 0.062(4) -0.019(3) -0.007(3) -0.011(3)
C52 0.025(2) 0.028(2) 0.037(2) 0.0034(19) 0.0056(18) 0.0051(17)
C53 0.039(3) 0.030(2) 0.066(4) 0.009(2) 0.008(2) -0.007(2)
C54 0.058(4) 0.080(5) 0.066(4) -0.034(4) -0.017(3) -0.001(3)
C55 0.059(5) 0.056(5) 0.065(5) 0.000 0.022(4) 0.000
C56 0.028(4) 0.064(5) 0.053(5) 0.000 0.003(3) 0.000

loop_
_atom_type_symbol
_atom_type_description
_atom_type_scat_dispersion_real
_atom_type_scat_dispersion_imag
_atom_type_scat_source
C C 0.0033 0.0016 'International Tables Vol C Tables 4.2.6.8 and 6.1.1.4'
H H 0.0000 0.0000 'International Tables Vol C Tables 4.2.6.8 and 6.1.1.4'
Fe Fe 0.3463 0.8444 'International Tables Vol C Tables 4.2.6.8 and 6.1.1.4'
Tb Tb -0.1723 4.1537 'International Tables Vol C Tables 4.2.6.8 and 6.1.1.4'
N N 0.0061 0.0033 'International Tables Vol C Tables 4.2.6.8 and 6.1.1.4'
O O 0.0106 0.0060 'International Tables Vol C Tables 4.2.6.8 and 6.1.1.4'
Cl Cl 0.1484 0.1585 'International Tables Vol C Tables 4.2.6.8 and 6.1.1.4'

loop_
_geom_angle_atom_site_label_1
_geom_angle_atom_site_label_2
_geom_angle_atom_site_label_3
_geom_angle
_geom_angle_site_symmetry_1
_geom_angle_site_symmetry_3
_geom_angle_publ_flag
O9 Tb1 O4 89.17(7) . . ?
O9 Tb1 O4 89.17(7) . 8_565 ?
O4 Tb1 O4 133.27(12) . 8_565 ?
O9 Tb1 O5 84.69(10) . . ?
O4 Tb1 O5 75.57(9) . . ?
O4 Tb1 O5 150.50(9) 8_565 . ?
O9 Tb1 O5 84.69(10) . 8_565 ?
O4 Tb1 O5 150.51(9) . 8_565 ?
O4 Tb1 O5 75.57(9) 8_565 8_565 ?
O5 Tb1 O5 75.15(13) . 8_565 ?
O9 Tb1 O8 153.41(14) . . ?
O4 Tb1 O8 100.98(7) . . ?
O4 Tb1 O8 100.98(7) 8_565 . ?
O5 Tb1 O8 74.36(10) . . ?
O5 Tb1 O8 74.36(10) 8_565 . ?
O9 Tb1 O10 140.40(13) . . ?
O4 Tb1 O10 76.03(6) . . ?
O4 Tb1 O10 76.03(6) 8_565 . ?
O5 Tb1 O10 124.96(9) . . ?
O5 Tb1 O10 124.97(9) 8_565 . ?
O8 Tb1 O10 66.20(14) . . ?
O9 Tb1 O1 70.39(13) . . ?
O4 Tb1 O1 67.78(6) . . ?
O4 Tb1 O1 67.78(6) 8_565 . ?
O5 Tb1 O1 135.27(8) . . ?
O5 Tb1 O1 135.27(8) 8_565 . ?
O8 Tb1 O1 136.20(13) . . ?
O10 Tb1 O1 70.01(12) . . ?
O9 Tb1 Fe1 80.81(8) . . ?
O4 Tb1 Fe1 35.64(6) . . ?
O4 Tb1 Fe1 98.24(6) 8_565 . ?
O5 Tb1 Fe1 109.14(6) . . ?
O5 Tb1 Fe1 164.35(7) 8_565 . ?
O8 Tb1 Fe1 121.21(8) . . ?
O10 Tb1 Fe1 65.69(7) . . ?
O1 Tb1 Fe1 32.48(2) . . ?
O9 Tb1 Fe1 80.81(8) . 8_565 ?
O4 Tb1 Fe1 98.24(6) . 8_565 ?
O4 Tb1 Fe1 35.64(6) 8_565 8_565 ?
O5 Tb1 Fe1 164.35(7) . 8_565 ?
O5 Tb1 Fe1 109.14(6) 8_565 8_565 ?
O8 Tb1 Fe1 121.21(8) . 8_565 ?
O10 Tb1 Fe1 65.70(7) . 8_565 ?
O1 Tb1 Fe1 32.48(2) . 8_565 ?
Fe1 Tb1 Fe1 62.763(17) . 8_565 ?
O9 Tb1 Tb2 31.52(10) . . ?
O4 Tb1 Tb2 77.32(6) . . ?
O4 Tb1 Tb2 77.32(6) 8_565 . ?
O5 Tb1 Tb2 109.43(7) . . ?
O5 Tb1 Tb2 109.43(7) 8_565 . ?
O8 Tb1 Tb2 175.08(11) . . ?
O10 Tb1 Tb2 108.88(9) . . ?
O1 Tb1 Tb2 38.87(8) . . ?
Fe1 Tb1 Tb2 54.933(10) . . ?
Fe1 Tb1 Tb2 54.933(10) 8_565 . ?
O1 Fe1 O3 107.64(13) . . ?
O1 Fe1 O2 107.50(14) . . ?
O3 Fe1 O2 92.36(11) . . ?
O1 Fe1 O4 89.08(14) . . ?
O3 Fe1 O4 86.80(10) . . ?
O2 Fe1 O4 162.78(10) . . ?
O1 Fe1 O12 88.92(13) . . ?
O3 Fe1 O12 162.90(11) . . ?
O2 Fe1 O12 86.48(11) . . ?
O4 Fe1 O12 89.29(10) . . ?
O1 Fe1 Tb2 46.19(11) . . ?
O3 Fe1 Tb2 153.66(8) . . ?
O2 Fe1 Tb2 93.74(8) . . ?
O4 Fe1 Tb2 94.60(7) . . ?
O12 Fe1 Tb2 43.31(7) . . ?
O1 Fe1 Tb1 46.71(12) . . ?
O3 Fe1 Tb1 94.38(8) . . ?
O2 Fe1 Tb1 154.12(8) . . ?
O4 Fe1 Tb1 42.86(7) . . ?
O12 Fe1 Tb1 94.04(7) . . ?
Tb2 Fe1 Tb1 69.953(11) . . ?
Fe1 O1 Fe1 144.6(2) . 8_565 ?
Fe1 O1 Tb2 101.31(11) . . ?
Fe1 O1 Tb2 101.31(11) 8_565 . ?
Fe1 O1 Tb1 100.81(12) . . ?
Fe1 O1 Tb1 100.82(12) 8_565 . ?
Tb2 O1 Tb1 101.83(13) . . ?
C6 O12 Fe1 124.1(2) . . ?
C6 O12 Tb2 135.0(2) . . ?
Fe1 O12 Tb2 100.86(10) . . ?
C2 C1 C6 120.0(3) . . ?
C2 C1 C28 118.8(3) . . ?
C6 C1 C28 121.0(3) . . ?
O9 Tb2 O6 86.11(11) . . ?
O9 Tb2 O6 86.11(11) . 8_565 ?
O6 Tb2 O6 76.58(14) . 8_565 ?
O9 Tb2 O12 88.41(7) . . ?
O6 Tb2 O12 74.43(9) . . ?
O6 Tb2 O12 150.78(9) 8_565 . ?
O9 Tb2 O12 88.41(7) . 8_565 ?
O6 Tb2 O12 150.78(9) . 8_565 ?
O6 Tb2 O12 74.43(9) 8_565 8_565 ?
O12 Tb2 O12 134.11(12) . 8_565 ?
O9 Tb2 O7 152.92(15) . . ?
O6 Tb2 O7 72.81(12) . . ?
O6 Tb2 O7 72.81(12) 8_565 . ?
O12 Tb2 O7 101.64(7) . . ?
O12 Tb2 O7 101.64(7) 8_565 . ?
O9 Tb2 O11 141.40(13) . . ?
O6 Tb2 O11 122.74(10) . . ?
O6 Tb2 O11 122.74(10) 8_565 . ?
O12 Tb2 O11 77.24(7) . . ?
O12 Tb2 O11 77.24(7) 8_565 . ?
O7 Tb2 O11 65.68(15) . . ?
O9 Tb2 O1 70.54(13) . . ?
O6 Tb2 O1 135.62(8) . . ?
O6 Tb2 O1 135.62(8) 8_565 . ?
O12 Tb2 O1 67.92(6) . . ?
O12 Tb2 O1 67.92(6) 8_565 . ?
O7 Tb2 O1 136.54(15) . . ?
O11 Tb2 O1 70.86(13) . . ?
O9 Tb2 Fe1 80.75(8) . . ?
O6 Tb2 Fe1 108.71(7) . . ?
O6 Tb2 Fe1 165.36(8) 8_565 . ?
O12 Tb2 Fe1 35.83(6) . . ?
O12 Tb2 Fe1 98.65(6) 8_565 . ?
O7 Tb2 Fe1 121.64(9) . . ?
O11 Tb2 Fe1 66.61(7) . . ?
O1 Tb2 Fe1 32.49(2) . . ?
O9 Tb2 Fe1 80.75(8) . 8_565 ?
O6 Tb2 Fe1 165.36(8) . 8_565 ?
O6 Tb2 Fe1 108.71(7) 8_565 8_565 ?
O12 Tb2 Fe1 98.65(6) . 8_565 ?
O12 Tb2 Fe1 35.82(6) 8_565 8_565 ?
O7 Tb2 Fe1 121.64(9) . 8_565 ?
O11 Tb2 Fe1 66.61(7) . 8_565 ?
O1 Tb2 Fe1 32.50(2) . 8_565 ?
Fe1 Tb2 Fe1 62.917(17) . 8_565 ?
O9 Tb2 Tb1 31.24(9) . . ?
O6 Tb2 Tb1 110.34(8) . . ?
O6 Tb2 Tb1 110.34(8) 8_565 . ?
O12 Tb2 Tb1 76.97(6) . . ?
O12 Tb2 Tb1 76.97(6) 8_565 . ?
O7 Tb2 Tb1 175.84(12) . . ?
O11 Tb2 Tb1 110.16(9) . . ?
O1 Tb2 Tb1 39.29(9) . . ?
Fe1 Tb2 Tb1 55.113(10) . . ?
Fe1 Tb2 Tb1 55.115(10) 8_565 . ?
C13 O2 Fe1 130.3(2) . . ?
C1 C2 C3 122.3(3) . . ?
C1 C2 H2 118.8 . . ?
C3 C2 H2 118.8 . . ?
C20 O3 Fe1 130.6(2) . . ?
C49 N3 C50 122.2(4) . . ?
C49 N3 C51 119.5(4) . . ?
C50 N3 C51 118.2(4) . . ?
C4 C3 C2 117.0(3) . . ?
C4 C3 C29 124.1(3) . . ?
C2 C3 C29 118.9(3) . . ?
C27 O4 Fe1 126.7(2) . . ?
C27 O4 Tb1 131.8(2) . . ?
Fe1 O4 Tb1 101.50(10) . . ?
C52 N4 C53 121.0(4) . . ?
C52 N4 C54 120.4(5) . . ?
C53 N4 C54 118.3(5) . . ?
C3 C4 C5 122.6(3) . . ?
C3 C4 H4 118.7 . . ?
C5 C4 H4 118.7 . . ?
C49 O5 Tb1 134.4(3) . . ?
C4 C5 C6 119.5(3) . . ?
C4 C5 C7 119.1(3) . . ?
C6 C5 C7 121.4(3) . . ?
C52 O6 Tb2 147.3(3) . . ?
O12 C6 C1 120.4(3) . . ?
O12 C6 C5 121.0(3) . . ?
C1 C6 C5 118.6(3) . . ?
C55 O7 Tb2 130.8(5) . . ?
C8 C7 C5 110.9(3) . . ?
C8 C7 H7A 109.5 . . ?
C5 C7 H7A 109.5 . . ?
C8 C7 H7B 109.5 . . ?
C5 C7 H7B 109.5 . . ?
H7A C7 H7B 108.0 . . ?
C56 O8 Tb1 129.8(4) . . ?
C13 C8 C9 119.1(3) . . ?
C13 C8 C7 121.6(3) . . ?
C9 C8 C7 119.1(3) . . ?
Tb1 O9 Tb2 117.24(16) . . ?
C10 C9 C8 122.1(3) . . ?
C10 C9 H9 118.9 . . ?
C8 C9 H9 118.9 . . ?
C11 C10 C9 117.1(3) . . ?
C11 C10 C33 121.9(3) . . ?
C9 C10 C33 121.0(3) . . ?
C10 C11 C12 122.7(4) . . ?
C10 C11 H11 118.7 . . ?
C12 C11 H11 118.7 . . ?
C11 C12 C13 119.2(3) . . ?
C11 C12 C14 119.1(3) . . ?
C13 C12 C14 121.4(3) . . ?
O2 C13 C12 120.0(3) . . ?
O2 C13 C8 120.2(3) . . ?
C12 C13 C8 119.8(3) . . ?
C15 C14 C12 109.4(3) . . ?
C15 C14 H14A 109.8 . . ?
C12 C14 H14A 109.8 . . ?
C15 C14 H14B 109.8 . . ?
C12 C14 H14B 109.8 . . ?
H14A C14 H14B 108.2 . . ?
C16 C15 C20 119.3(3) . . ?
C16 C15 C14 119.7(3) . . ?
C20 C15 C14 120.9(3) . . ?
C17 C16 C15 122.3(4) . . ?
C17 C16 H16 118.8 . . ?
C15 C16 H16 118.8 . . ?
C16 C17 C18 117.0(3) . . ?
C16 C17 C37 123.5(3) . . ?
C18 C17 C37 119.5(3) . . ?
C19 C18 C17 122.5(3) . . ?
C19 C18 H18 118.7 . . ?
C17 C18 H18 118.7 . . ?
C18 C19 C20 119.3(3) . . ?
C18 C19 C21 118.9(3) . . ?
C20 C19 C21 121.6(3) . . ?
O3 C20 C15 120.0(3) . . ?
O3 C20 C19 120.5(3) . . ?
C15 C20 C19 119.5(3) . . ?
C19 C21 C22 110.8(3) . . ?
C19 C21 H21A 109.5 . . ?
C22 C21 H21A 109.5 . . ?
C19 C21 H21B 109.5 . . ?
C22 C21 H21B 109.5 . . ?
H21A C21 H21B 108.1 . . ?
C23 C22 C27 119.1(3) . . ?
C23 C22 C21 118.3(3) . . ?
C27 C22 C21 122.5(3) . . ?
C24 C23 C22 122.5(3) . . ?
C24 C23 H23 118.8 . . ?
C22 C23 H23 118.8 . . ?
C25 C24 C23 117.4(3) . . ?
C25 C24 C41 123.0(3) . . ?
C23 C24 C41 119.6(3) . . ?
C24 C25 C26 121.9(3) . . ?
C24 C25 H25 119.1 . . ?
C26 C25 H25 119.1 . . ?
C27 C26 C25 119.4(3) . . ?
C27 C26 C28 121.1(3) . . ?
C25 C26 C28 119.4(3) . . ?
O4 C27 C26 119.2(3) . . ?
O4 C27 C22 121.1(3) . . ?
C26 C27 C22 119.7(3) . . ?
C26 C28 C1 108.7(3) . . ?
C26 C28 H28A 109.9 . . ?
C1 C28 H28A 109.9 . . ?
C26 C28 H28B 109.9 . . ?
C1 C28 H28B 109.9 . . ?
H28A C28 H28B 108.3 . . ?
C31 C29 C32 109.7(3) . . ?
C31 C29 C3 111.7(3) . . ?
C32 C29 C3 109.6(3) . . ?
C31 C29 C30 107.9(3) . . ?
C32 C29 C30 108.7(3) . . ?
C3 C29 C30 109.2(3) . . ?
C29 C30 H30A 109.5 . . ?
C29 C30 H30B 109.5 . . ?
H30A C30 H30B 109.5 . . ?
C29 C30 H30C 109.5 . . ?
H30A C30 H30C 109.5 . . ?
H30B C30 H30C 109.5 . . ?
C29 C31 H31A 109.5 . . ?
C29 C31 H31B 109.5 . . ?
H31A C31 H31B 109.5 . . ?
C29 C31 H31C 109.5 . . ?
H31A C31 H31C 109.5 . . ?
H31B C31 H31C 109.5 . . ?
C29 C32 H32A 109.5 . . ?
C29 C32 H32B 109.5 . . ?
H32A C32 H32B 109.5 . . ?
C29 C32 H32C 109.5 . . ?
H32A C32 H32C 109.5 . . ?
H32B C32 H32C 109.5 . . ?
C36 C33 C35 109.5(4) . . ?
C36 C33 C10 111.9(3) . . ?
C35 C33 C10 109.0(3) . . ?
C36 C33 C34 107.9(4) . . ?
C35 C33 C34 108.1(4) . . ?
C10 C33 C34 110.4(3) . . ?
C33 C34 H34A 109.5 . . ?
C33 C34 H34B 109.5 . . ?
H34A C34 H34B 109.5 . . ?
C33 C34 H34C 109.5 . . ?
H34A C34 H34C 109.5 . . ?
H34B C34 H34C 109.5 . . ?
C33 C35 H35A 109.5 . . ?
C33 C35 H35B 109.5 . . ?
H35A C35 H35B 109.5 . . ?
C33 C35 H35C 109.5 . . ?
H35A C35 H35C 109.5 . . ?
H35B C35 H35C 109.5 . . ?
C33 C36 H36A 109.5 . . ?
C33 C36 H36B 109.5 . . ?
H36A C36 H36B 109.5 . . ?
C33 C36 H36C 109.5 . . ?
H36A C36 H36C 109.5 . . ?
H36B C36 H36C 109.5 . . ?
C40 C37 C38 108.0(3) . . ?
C40 C37 C39 109.4(3) . . ?
C38 C37 C39 108.7(4) . . ?
C40 C37 C17 111.9(3) . . ?
C38 C37 C17 109.6(3) . . ?
C39 C37 C17 109.2(3) . . ?
C37 C38 H38A 109.5 . . ?
C37 C38 H38B 109.5 . . ?
H38A C38 H38B 109.5 . . ?
C37 C38 H38C 109.5 . . ?
H38A C38 H38C 109.5 . . ?
H38B C38 H38C 109.5 . . ?
C37 C39 H39A 109.5 . . ?
C37 C39 H39B 109.5 . . ?
H39A C39 H39B 109.5 . . ?
C37 C39 H39C 109.5 . . ?
H39A C39 H39C 109.5 . . ?
H39B C39 H39C 109.5 . . ?
C37 C40 H40A 109.5 . . ?
C37 C40 H40B 109.5 . . ?
H40A C40 H40B 109.5 . . ?
C37 C40 H40C 109.5 . . ?
H40A C40 H40C 109.5 . . ?
H40B C40 H40C 109.5 . . ?
C44 C41 C43 108.5(3) . . ?
C44 C41 C42 109.4(3) . . ?
C43 C41 C42 107.9(3) . . ?
C44 C41 C24 109.7(3) . . ?
C43 C41 C24 112.3(3) . . ?
C42 C41 C24 109.0(3) . . ?
C41 C42 H42A 109.5 . . ?
C41 C42 H42B 109.5 . . ?
H42A C42 H42B 109.5 . . ?
C41 C42 H42C 109.5 . . ?
H42A C42 H42C 109.5 . . ?
H42B C42 H42C 109.5 . . ?
C41 C43 H43A 109.5 . . ?
C41 C43 H43B 109.5 . . ?
H43A C43 H43B 109.5 . . ?
C41 C43 H43C 109.5 . . ?
H43A C43 H43C 109.5 . . ?
H43B C43 H43C 109.5 . . ?
C41 C44 H44A 109.5 . . ?
C41 C44 H44B 109.5 . . ?
H44A C44 H44B 109.5 . . ?
C41 C44 H44C 109.5 . . ?
H44A C44 H44C 109.5 . . ?
H44B C44 H44C 109.5 . . ?
C46 C45 H45A 109.5 . . ?
C46 C45 H45B 109.5 . . ?
H45A C45 H45B 109.5 . . ?
C46 C45 H45C 109.5 . . ?
H45A C45 H45C 109.5 . . ?
H45B C45 H45C 109.5 . . ?
N1 C46 C45 179.3(6) . . ?
C48 C47 H47A 109.5 . . ?
C48 C47 H47B 109.5 . . ?
H47A C47 H47B 109.5 . . ?
C48 C47 H47C 109.5 . . ?
H47A C47 H47C 109.5 . . ?
H47B C47 H47C 109.5 . . ?
N2 C48 C47 179.2(6) . . ?
O5 C49 N3 124.0(4) . . ?
O5 C49 H49 118.0 . . ?
N3 C49 H49 118.0 . . ?
N3 C50 H50A 109.5 . . ?
N3 C50 H50B 109.5 . . ?
H50A C50 H50B 109.5 . . ?
N3 C50 H50C 109.5 . . ?
H50A C50 H50C 109.5 . . ?
H50B C50 H50C 109.5 . . ?
N3 C51 H51A 109.5 . . ?
N3 C51 H51B 109.5 . . ?
H51A C51 H51B 109.5 . . ?
N3 C51 H51C 109.5 . . ?
H51A C51 H51C 109.5 . . ?
H51B C51 H51C 109.5 . . ?
O6 C52 N4 124.2(4) . . ?
O6 C52 H52 117.9 . . ?
N4 C52 H52 117.9 . . ?
N4 C53 H53A 109.5 . . ?
N4 C53 H53B 109.5 . . ?
H53A C53 H53B 109.5 . . ?
N4 C53 H53C 109.5 . . ?
H53A C53 H53C 109.5 . . ?
H53B C53 H53C 109.5 . . ?
N4 C54 H54A 109.5 . . ?
N4 C54 H54B 109.5 . . ?
H54A C54 H54B 109.5 . . ?
N4 C54 H54C 109.5 . . ?
H54A C54 H54C 109.5 . . ?
H54B C54 H54C 109.5 . . ?
O7 C55 H55A 109.5 . . ?
O7 C55 H55B 109.5 . . ?
H55A C55 H55B 109.5 . . ?
O7 C55 H55C 109.5 . . ?
H55A C55 H55C 109.5 . . ?
H55B C55 H55C 109.5 . . ?
O8 C56 H56A 109.5 . . ?
O8 C56 H56B 109.5 . . ?
H56A C56 H56B 109.5 . . ?
O8 C56 H56C 109.5 . . ?
H56A C56 H56C 109.5 . . ?
H56B C56 H56C 109.5 . . ?

loop_
_geom_bond_atom_site_label_1
_geom_bond_atom_site_label_2
_geom_bond_distance
_geom_bond_site_symmetry_2
_geom_bond_publ_flag
Tb1 O9 2.277(4) . ?
Tb1 O4 2.366(2) . ?
Tb1 O4 2.366(2) 8_565 ?
Tb1 O5 2.371(3) . ?
Tb1 O5 2.371(3) 8_565 ?
Tb1 O8 2.422(4) . ?
Tb1 O10 2.451(3) . ?
Tb1 O1 2.526(4) . ?
Tb1 Fe1 3.4088(6) . ?
Tb1 Fe1 3.4088(6) 8_565 ?
Tb1 Tb2 3.9038(4) . ?
Fe1 O1 1.8635(13) . ?
Fe1 O3 1.932(3) . ?
Fe1 O2 1.936(3) . ?
Fe1 O4 2.027(3) . ?
Fe1 O12 2.027(2) . ?
Fe1 Tb2 3.4013(5) . ?
O1 Fe1 1.8636(13) 8_565 ?
O1 Tb2 2.503(4) . ?
O12 C6 1.370(4) . ?
O12 Tb2 2.376(2) . ?
N1 C46 1.145(6) . ?
C1 C2 1.387(5) . ?
C1 C6 1.408(5) . ?
C1 C28 1.516(5) . ?
Tb2 O9 2.295(4) . ?
Tb2 O6 2.345(3) . ?
Tb2 O6 2.345(3) 8_565 ?
Tb2 O12 2.376(2) 8_565 ?
Tb2 O7 2.447(5) . ?
Tb2 O11 2.485(4) . ?
Tb2 Fe1 3.4013(5) 8_565 ?
O2 C13 1.359(4) . ?
N2 C48 1.124(6) . ?
C2 C3 1.404(5) . ?
C2 H2 0.9500 . ?
O3 C20 1.351(4) . ?
N3 C49 1.329(6) . ?
N3 C50 1.434(6) . ?
N3 C51 1.453(6) . ?
C3 C4 1.390(5) . ?
C3 C29 1.538(5) . ?
O4 C27 1.368(4) . ?
N4 C52 1.335(5) . ?
N4 C53 1.427(6) . ?
N4 C54 1.436(7) . ?
C4 C5 1.396(5) . ?
C4 H4 0.9500 . ?
O5 C49 1.222(5) . ?
C5 C6 1.416(5) . ?
C5 C7 1.526(5) . ?
O6 C52 1.203(5) . ?
O7 C55 1.425(10) . ?
C7 C8 1.516(5) . ?
C7 H7A 0.9900 . ?
C7 H7B 0.9900 . ?
O8 C56 1.416(9) . ?
C8 C13 1.403(5) . ?
C8 C9 1.404(5) . ?
C9 C10 1.397(5) . ?
C9 H9 0.9500 . ?
C10 C11 1.387(5) . ?
C10 C33 1.538(5) . ?
C11 C12 1.396(5) . ?
C11 H11 0.9500 . ?
C12 C13 1.399(5) . ?
C12 C14 1.521(5) . ?
C14 C15 1.518(5) . ?
C14 H14A 0.9900 . ?
C14 H14B 0.9900 . ?
C15 C16 1.403(5) . ?
C15 C20 1.403(5) . ?
C16 C17 1.390(5) . ?
C16 H16 0.9500 . ?
C17 C18 1.404(5) . ?
C17 C37 1.534(5) . ?
C18 C19 1.390(5) . ?
C18 H18 0.9500 . ?
C19 C20 1.406(5) . ?
C19 C21 1.521(5) . ?
C21 C22 1.524(5) . ?
C21 H21A 0.9900 . ?
C21 H21B 0.9900 . ?
C22 C23 1.394(5) . ?
C22 C27 1.402(5) . ?
C23 C24 1.393(5) . ?
C23 H23 0.9500 . ?
C24 C25 1.393(5) . ?
C24 C41 1.538(5) . ?
C25 C26 1.402(5) . ?
C25 H25 0.9500 . ?
C26 C27 1.400(5) . ?
C26 C28 1.515(5) . ?
C28 H28A 0.9900 . ?
C28 H28B 0.9900 . ?
C29 C31 1.531(5) . ?
C29 C32 1.537(5) . ?
C29 C30 1.540(6) . ?
C30 H30A 0.9800 . ?
C30 H30B 0.9800 . ?
C30 H30C 0.9800 . ?
C31 H31A 0.9800 . ?
C31 H31B 0.9800 . ?
C31 H31C 0.9800 . ?
C32 H32A 0.9800 . ?
C32 H32B 0.9800 . ?
C32 H32C 0.9800 . ?
C33 C36 1.527(6) . ?
C33 C35 1.529(6) . ?
C33 C34 1.543(6) . ?
C34 H34A 0.9800 . ?
C34 H34B 0.9800 . ?
C34 H34C 0.9800 . ?
C35 H35A 0.9800 . ?
C35 H35B 0.9800 . ?
C35 H35C 0.9800 . ?
C36 H36A 0.9800 . ?
C36 H36B 0.9800 . ?
C36 H36C 0.9800 . ?
C37 C40 1.524(6) . ?
C37 C38 1.533(6) . ?
C37 C39 1.534(6) . ?
C38 H38A 0.9800 . ?
C38 H38B 0.9800 . ?
C38 H38C 0.9800 . ?
C39 H39A 0.9800 . ?
C39 H39B 0.9800 . ?
C39 H39C 0.9800 . ?
C40 H40A 0.9800 . ?
C40 H40B 0.9800 . ?
C40 H40C 0.9800 . ?
C41 C44 1.534(6) . ?
C41 C43 1.534(5) . ?
C41 C42 1.537(6) . ?
C42 H42A 0.9800 . ?
C42 H42B 0.9800 . ?
C42 H42C 0.9800 . ?
C43 H43A 0.9800 . ?
C43 H43B 0.9800 . ?
C43 H43C 0.9800 . ?
C44 H44A 0.9800 . ?
C44 H44B 0.9800 . ?
C44 H44C 0.9800 . ?
C45 C46 1.452(6) . ?
C45 H45A 0.9800 . ?
C45 H45B 0.9800 . ?
C45 H45C 0.9800 . ?
C47 C48 1.450(7) . ?
C47 H47A 0.9800 . ?
C47 H47B 0.9800 . ?
C47 H47C 0.9800 . ?
C49 H49 0.9500 . ?
C50 H50A 0.9800 . ?
C50 H50B 0.9800 . ?
C50 H50C 0.9800 . ?
C51 H51A 0.9800 . ?
C51 H51B 0.9800 . ?
C51 H51C 0.9800 . ?
C52 H52 0.9500 . ?
C53 H53A 0.9800 . ?
C53 H53B 0.9800 . ?
C53 H53C 0.9800 . ?
C54 H54A 0.9800 . ?
C54 H54B 0.9800 . ?
C54 H54C 0.9800 . ?
C55 H55A 0.9800 . ?
C55 H55B 0.9800 . ?
C55 H55C 0.9800 . ?
C56 H56A 0.9800 . ?
C56 H56B 0.9800 . ?
C56 H56C 0.9800 . ?
